data_2242756
loop_
_publ_author_name
'Pai, Nikhila'
'Foro, Sabine'
'Gowda, B. Thimme'

_publ_section_title
;
 Crystal structure and Hirshfeld surface analysis of
 (<i>E</i>)-<i>N</i>'-[4-(piperidin-1-yl)benzylidene]arylsulfonohydrazides
;
_journal_coeditor_code TX2009
_journal_issue 12
_journal_name_full 'Acta Crystallographica Section E'
_journal_page_first 1826
_journal_page_last 1832
_journal_paper_doi 10.1107/S2056989018016237
_journal_volume 74
_journal_year 2018
_chemical_formula_moiety 'C18 H20 Cl N3 O2 S'
_chemical_formula_sum 'C18 H20 Cl N3 O2 S'
_chemical_formula_weight 377.88
_chemical_name_systematic (<i>E</i>)-4-Chloro-<i>N</i>'-[4-(piperidin-1-yl)benzylidene]benzenesulfonohydrazide
_space_group_crystal_system monoclinic
_space_group_IT_number 15
_space_group_name_Hall '-C 2yc'
_space_group_name_H-M_alt 'C 1 2/c 1'
_symmetry_space_group_name_Hall '-C 2yc'
_symmetry_space_group_name_H-M 'C 1 2/c 1'
_atom_sites_solution_hydrogens mixed
_audit_creation_method SHELXL-2014/6
_cell_angle_alpha 90
_cell_angle_beta 94.05(2)
_cell_angle_gamma 90
_cell_formula_units_Z 16
_cell_length_a 33.052(6)
_cell_length_b 5.2580(10)
_cell_length_c 43.026(8)
_cell_measurement_reflns_used 1174
_cell_measurement_temperature 293(2)
_cell_measurement_theta_max 27.81
_cell_measurement_theta_min 2.54
_cell_volume 7459(2)
_computing_cell_refinement
;
CrysAlis RED (Oxford Diffraction, 2009)
;
_computing_data_collection
;
CrysAlis CCD (Oxford Diffraction, 2009)
;
_computing_data_reduction
;
CrysAlis RED (Oxford Diffraction, 2009)
;
_computing_molecular_graphics
;
PLATON (Spek, 2003)
;
_computing_publication_material
;
<i>SHELXL2014/6</i> (Sheldrick, 2015)
;
_computing_structure_refinement
;
<i>SHELXL2014/6</i> (Sheldrick, 2015)
;
_computing_structure_solution
;
<i>SHELXS2013/1</i> (Sheldrick, 2008)
;
_diffrn_ambient_temperature 293(2)
_diffrn_measured_fraction_theta_full 0.998
_diffrn_measured_fraction_theta_max 0.998
_diffrn_measurement_device_type
;
Oxford Diffraction Xcalibur diffractometer with Sapphire CCD
;
_diffrn_measurement_method
;
Rotation method data acquisition using omega scans.
;
_diffrn_radiation_type MoK\a
_diffrn_radiation_wavelength 0.71073
_diffrn_reflns_av_R_equivalents 0.0419
_diffrn_reflns_av_unetI/netI 0.0858
_diffrn_reflns_limit_h_max 39
_diffrn_reflns_limit_h_min -39
_diffrn_reflns_limit_k_max 6
_diffrn_reflns_limit_k_min -6
_diffrn_reflns_limit_l_max 51
_diffrn_reflns_limit_l_min -42
_diffrn_reflns_number 14002
_diffrn_reflns_theta_full 25.242
_diffrn_reflns_theta_max 25.346
_diffrn_reflns_theta_min 2.709
_diffrn_source 'Enhance (Mo) X-ray Source'
_exptl_absorpt_coefficient_mu 0.333
_exptl_absorpt_correction_T_max 0.955
_exptl_absorpt_correction_T_min 0.851
_exptl_absorpt_correction_type multi-scan
_exptl_absorpt_process_details
;
(CrysAlis RED; Oxford Diffraction, 2009)
;
_exptl_crystal_colour red
_exptl_crystal_density_diffrn 1.346
_exptl_crystal_description prism
_exptl_crystal_F_000 3168
_exptl_crystal_size_max 0.500
_exptl_crystal_size_mid 0.260
_exptl_crystal_size_min 0.140
_refine_diff_density_max 0.265
_refine_diff_density_min -0.298
_refine_ls_extinction_method none
_refine_ls_goodness_of_fit_ref 1.013
_refine_ls_hydrogen_treatment mixed
_refine_ls_matrix_type full
_refine_ls_number_parameters 457
_refine_ls_number_reflns 6833
_refine_ls_number_restraints 31
_refine_ls_restrained_S_all 1.043
_refine_ls_R_factor_all 0.1848
_refine_ls_R_factor_gt 0.0751
_refine_ls_shift/su_max 0.000
_refine_ls_shift/su_mean 0.000
_refine_ls_structure_factor_coef Fsqd
_refine_ls_weighting_details 'w=1/[\s^2^(Fo^2^)+(0.0483P)^2^+15.4136P] where P=(Fo^2^+2Fc^2^)/3'
_refine_ls_weighting_scheme calc
_refine_ls_wR_factor_gt 0.1330
_refine_ls_wR_factor_ref 0.1720
_reflns_number_gt 2999
_reflns_number_total 6833
_reflns_threshold_expression 'I > 2\s(I)'
_cod_data_source_file tx2009sup1.cif
_cod_data_source_block III
_cod_database_code 2242756
_shelx_space_group_comment
;
The symmetry employed for this shelxl refinement is uniquely defined
by the following loop, which should always be used as a source of
symmetry information in preference to the above space-group names.
They are only intended as comments.
;
_shelx_estimated_absorpt_t_min 0.851
_shelx_estimated_absorpt_t_max 0.955
_shelxl_version_number 2014/6

loop_
_space_group_symop_operation_xyz
'x, y, z'
'-x, y, -z+1/2'
'x+1/2, y+1/2, z'
'-x+1/2, y+1/2, -z+1/2'
'-x, -y, -z'
'x, -y, z-1/2'
'-x+1/2, -y+1/2, -z'
'x+1/2, -y+1/2, z-1/2'

loop_
_atom_site_type_symbol
_atom_site_label
_atom_site_fract_x
_atom_site_fract_y
_atom_site_fract_z
_atom_site_U_iso_or_equiv
_atom_site_adp_type
_atom_site_calc_flag
_atom_site_occupancy
Cl Cl1 0.47550(5) 0.3259(4) 0.18187(4) 0.1273(7) Uani d 1
S S1 0.31044(4) 0.0442(3) 0.11230(3) 0.0657(4) Uani d 1
O O1 0.27796(10) 0.1162(6) 0.13046(7) 0.0779(10) Uani d 1
O O2 0.31308(11) -0.2078(6) 0.10041(8) 0.0797(10) Uani d 1
N N1 0.30660(14) 0.2366(8) 0.08245(9) 0.0636(12) Uani d 1
H H1N 0.2999(15) 0.387(9) 0.0854(11) 0.076 Uiso d 1
N N2 0.33782(12) 0.2115(8) 0.06209(9) 0.0625(11) Uani d 1
N N3 0.45666(13) 0.3870(8) -0.04820(10) 0.0770(12) Uani d 1
C C1 0.35682(15) 0.1126(9) 0.13273(10) 0.0563(13) Uani d 1
C C2 0.39197(19) -0.0048(11) 0.12540(13) 0.0843(17) Uani d 1
H H2 0.3912 -0.1276 0.1098 0.101 Uiso calc 1
C C3 0.42848(19) 0.0587(12) 0.14107(15) 0.0940(19) Uani d 1
H H3 0.4523 -0.0232 0.1365 0.113 Uiso calc 1
C C4 0.42913(17) 0.2419(12) 0.16323(12) 0.0763(16) Uani d 1
C C5 0.3948(2) 0.3541(12) 0.17136(13) 0.0895(18) Uani d 1
H H5 0.3958 0.4727 0.1874 0.107 Uiso calc 1
C C6 0.35822(17) 0.2929(11) 0.15586(12) 0.0813(16) Uani d 1
H H6 0.3346 0.3735 0.1610 0.098 Uiso calc 1
C C7 0.34159(15) 0.3963(10) 0.04343(11) 0.0619(13) Uani d 1
H H7 0.3245 0.5362 0.0445 0.074 Uiso calc 1
C C8 0.37184(15) 0.3948(9) 0.02046(10) 0.0565(13) Uani d 1
C C9 0.40063(17) 0.2080(10) 0.01923(12) 0.0733(15) Uani d 1
H H9 0.4013 0.0785 0.0340 0.088 Uiso calc 1
C C10 0.42840(16) 0.2054(10) -0.00296(12) 0.0726(15) Uani d 1
H H10 0.4473 0.0747 -0.0031 0.087 Uiso calc 1
C C11 0.42853(15) 0.3964(10) -0.02534(11) 0.0589(13) Uani d 1
C C12 0.39956(16) 0.5837(10) -0.02398(11) 0.0686(14) Uani d 1
H H12 0.3986 0.7135 -0.0387 0.082 Uiso calc 1
C C13 0.37211(16) 0.5843(9) -0.00157(11) 0.0689(14) Uani d 1
H H13 0.3533 0.7155 -0.0012 0.083 Uiso calc 1
C C14 0.49585(19) 0.3073(16) -0.04105(16) 0.143(3) Uani d 1
H H14A 0.4943 0.1452 -0.0304 0.172 Uiso calc 1
H H14B 0.5081 0.4269 -0.0260 0.172 Uiso calc 1
C C15 0.5239(2) 0.2760(15) -0.06531(18) 0.139(3) Uani d 1
H H15A 0.5512 0.3004 -0.0560 0.166 Uiso calc 1
H H15B 0.5220 0.1017 -0.0727 0.166 Uiso calc 1
C C16 0.5182(2) 0.4427(14) -0.09203(15) 0.118(2) Uani d 1
H H16A 0.5346 0.5939 -0.0881 0.142 Uiso calc 1
H H16B 0.5282 0.3573 -0.1100 0.142 Uiso calc 1
C C17 0.4780(2) 0.5174(17) -0.09945(16) 0.150(3) Uani d 1
H H17A 0.4658 0.3929 -0.1139 0.180 Uiso calc 1
H H17B 0.4787 0.6774 -0.1106 0.180 Uiso calc 1
C C18 0.45054(18) 0.5500(13) -0.07439(13) 0.115(2) Uani d 1
H H18A 0.4528 0.7243 -0.0671 0.138 Uiso calc 1
H H18B 0.4230 0.5263 -0.0832 0.138 Uiso calc 1
Cl Cl2 0.22664(5) 0.4803(4) 0.02015(4) 0.1245(7) Uani d 1
S S2 0.13541(5) 0.7140(3) 0.13800(3) 0.0696(4) Uani d 1
O O3 0.09541(11) 0.6126(7) 0.13364(8) 0.0883(11) Uani d 1
O O4 0.14190(11) 0.9734(6) 0.14659(7) 0.0845(11) Uani d 1
N N4 0.15747(15) 0.5383(8) 0.16570(10) 0.0702(13) Uani d 1
H H4N 0.1518(16) 0.384(9) 0.1629(12) 0.084 Uiso d 1
N N5 0.19715(14) 0.6102(8) 0.17526(9) 0.0654(11) Uani d 1
N N6 0.37521(14) 0.6426(8) 0.24681(10) 0.0726(12) Uani d 1
C C19 0.16088(15) 0.6564(9) 0.10444(10) 0.0576(13) Uani d 1
C C20 0.19395(16) 0.7992(11) 0.09801(12) 0.0746(15) Uani d 1
H H20 0.2028 0.9306 0.1113 0.090 Uiso calc 1
C C21 0.21407(16) 0.7463(12) 0.07161(13) 0.0823(17) Uani d 1
H H21 0.2361 0.8446 0.0666 0.099 Uiso calc 1
C C22 0.20116(18) 0.5481(12) 0.05306(11) 0.0748(16) Uani d 1
C C23 0.16849(19) 0.4049(11) 0.05942(13) 0.0823(17) Uani d 1
H H23 0.1600 0.2722 0.0462 0.099 Uiso calc 1
C C24 0.14812(17) 0.4565(10) 0.08532(12) 0.0771(16) Uani d 1
H H24 0.1259 0.3583 0.0900 0.093 Uiso calc 1
C C25 0.21791(15) 0.4430(10) 0.19052(10) 0.0606(13) Uani d 1
H H25 0.2068 0.2826 0.1932 0.073 Uiso calc 1
C C26 0.25843(15) 0.4968(9) 0.20382(10) 0.0551(12) Uani d 1
C C27 0.28111(17) 0.7029(10) 0.19542(10) 0.0654(14) Uani d 1
H H27 0.2704 0.8106 0.1798 0.078 Uiso calc 1
C C28 0.31893(17) 0.7547(10) 0.20933(11) 0.0692(14) Uani d 1
H H28 0.3333 0.8946 0.2028 0.083 Uiso calc 1
C C29 0.33619(16) 0.5996(10) 0.23328(11) 0.0609(13) Uani d 1
C C30 0.31319(16) 0.3937(10) 0.24176(11) 0.0675(14) Uani d 1
H H30 0.3235 0.2879 0.2577 0.081 Uiso calc 1
C C31 0.27607(16) 0.3414(10) 0.22745(11) 0.0665(14) Uani d 1
H H31 0.2621 0.1985 0.2335 0.080 Uiso calc 1
C C32 0.39719(19) 0.8645(12) 0.23767(15) 0.104(2) Uani d 1
H H32A 0.3844 1.0147 0.2457 0.125 Uiso calc 1
H H32B 0.3951 0.8759 0.2151 0.125 Uiso calc 1
C C33 0.4411(2) 0.8653(14) 0.24890(18) 0.123(2) Uani d 1
H H33A 0.4553 0.7399 0.2372 0.148 Uiso calc 1
H H33B 0.4525 1.0307 0.2447 0.148 Uiso calc 1
C C34 0.44807(19) 0.8091(14) 0.28267(17) 0.110(2) Uani d 1
H H34A 0.4769 0.7871 0.2879 0.132 Uiso calc 1
H H34B 0.4388 0.9514 0.2946 0.132 Uiso calc 1
C C35 0.42629(19) 0.5767(14) 0.29094(15) 0.117(2) Uani d 1
H H35A 0.4279 0.5591 0.3134 0.140 Uiso calc 1
H H35B 0.4395 0.4302 0.2824 0.140 Uiso calc 1
C C36 0.38288(17) 0.5786(13) 0.27912(12) 0.099(2) Uani d 1
H H36A 0.3716 0.4115 0.2825 0.119 Uiso calc 1
H H36B 0.3685 0.6990 0.2914 0.119 Uiso calc 1

loop_
_atom_site_aniso_label
_atom_site_aniso_U_11
_atom_site_aniso_U_22
_atom_site_aniso_U_33
_atom_site_aniso_U_12
_atom_site_aniso_U_13
_atom_site_aniso_U_23
Cl1 0.0949(12) 0.1716(18) 0.1116(13) -0.0191(13) -0.0185(10) -0.0055(13)
S1 0.0844(10) 0.0535(9) 0.0593(8) -0.0097(8) 0.0064(7) 0.0000(7)
O1 0.077(2) 0.083(3) 0.076(2) -0.012(2) 0.022(2) 0.000(2)
O2 0.108(3) 0.045(2) 0.086(2) -0.013(2) 0.002(2) -0.0052(18)
N1 0.083(3) 0.054(3) 0.054(2) 0.005(3) 0.003(2) 0.007(2)
N2 0.080(3) 0.058(3) 0.050(2) -0.004(2) 0.004(2) -0.002(2)
N3 0.077(2) 0.077(3) 0.077(3) 0.010(2) 0.003(2) 0.017(2)
C1 0.076(4) 0.048(3) 0.046(3) -0.007(3) 0.014(2) -0.001(2)
C2 0.093(4) 0.080(4) 0.081(4) 0.011(4) 0.010(4) -0.025(3)
C3 0.080(4) 0.105(5) 0.098(5) 0.019(4) 0.010(4) -0.016(4)
C4 0.077(4) 0.089(5) 0.062(3) -0.009(4) 0.004(3) 0.000(3)
C5 0.092(5) 0.101(5) 0.075(4) -0.002(4) 0.001(4) -0.031(3)
C6 0.083(4) 0.090(4) 0.071(4) 0.006(4) 0.009(3) -0.023(3)
C7 0.073(4) 0.058(3) 0.053(3) -0.001(3) -0.004(3) 0.001(3)
C8 0.070(3) 0.050(3) 0.048(3) -0.005(3) -0.006(3) 0.001(3)
C9 0.093(4) 0.062(4) 0.064(3) 0.011(4) 0.001(3) 0.021(3)
C10 0.081(4) 0.063(4) 0.074(4) 0.021(3) 0.008(3) 0.015(3)
C11 0.062(3) 0.059(3) 0.056(3) 0.000(3) 0.000(3) 0.002(3)
C12 0.079(4) 0.065(4) 0.062(3) 0.014(3) 0.005(3) 0.019(3)
C13 0.080(4) 0.059(3) 0.068(3) 0.017(3) 0.011(3) 0.013(3)
C14 0.100(3) 0.204(7) 0.128(5) 0.073(5) 0.031(4) 0.061(5)
C15 0.114(5) 0.156(6) 0.152(6) 0.052(5) 0.049(5) 0.043(5)
C16 0.119(4) 0.127(6) 0.113(5) 0.031(5) 0.047(4) 0.026(5)
C17 0.122(4) 0.220(7) 0.115(4) 0.048(5) 0.054(3) 0.062(5)
C18 0.108(4) 0.149(5) 0.091(4) 0.041(4) 0.032(3) 0.054(3)
Cl2 0.1149(13) 0.1825(19) 0.0782(10) 0.0329(13) 0.0209(9) -0.0211(12)
S2 0.0840(11) 0.0686(10) 0.0560(8) 0.0118(9) 0.0033(7) 0.0047(7)
O3 0.069(2) 0.107(3) 0.088(3) 0.003(2) 0.003(2) 0.009(2)
O4 0.122(3) 0.062(2) 0.070(2) 0.019(2) 0.012(2) -0.0044(19)
N4 0.083(3) 0.068(3) 0.058(3) -0.002(3) -0.001(2) 0.008(2)
N5 0.080(3) 0.064(3) 0.051(2) 0.005(3) -0.002(2) 0.002(2)
N6 0.078(3) 0.074(3) 0.067(3) -0.002(3) 0.015(2) 0.013(2)
C19 0.068(3) 0.054(3) 0.049(3) 0.001(3) -0.006(2) 0.001(3)
C20 0.081(4) 0.080(4) 0.062(4) -0.008(4) -0.004(3) -0.014(3)
C21 0.076(4) 0.097(5) 0.074(4) -0.011(4) 0.004(3) 0.006(4)
C22 0.080(4) 0.090(4) 0.053(3) 0.020(4) -0.002(3) -0.006(3)
C23 0.105(5) 0.070(4) 0.070(4) 0.000(4) -0.005(4) -0.012(3)
C24 0.104(4) 0.065(4) 0.063(3) -0.019(3) 0.005(3) 0.001(3)
C25 0.072(4) 0.056(3) 0.056(3) 0.002(3) 0.016(3) 0.000(3)
C26 0.072(4) 0.047(3) 0.048(3) 0.005(3) 0.017(3) 0.000(2)
C27 0.085(4) 0.064(4) 0.047(3) 0.006(3) 0.007(3) 0.005(3)
C28 0.090(4) 0.058(3) 0.062(3) -0.007(3) 0.021(3) 0.013(3)
C29 0.070(4) 0.064(4) 0.049(3) 0.008(3) 0.015(3) -0.005(3)
C30 0.071(4) 0.069(4) 0.064(3) 0.007(3) 0.009(3) 0.021(3)
C31 0.069(4) 0.060(3) 0.073(3) 0.006(3) 0.017(3) 0.015(3)
C32 0.097(5) 0.100(5) 0.114(5) -0.016(4) -0.001(4) 0.014(4)
C33 0.090(5) 0.136(6) 0.143(7) -0.024(5) 0.007(5) 0.022(5)
C34 0.092(5) 0.110(6) 0.127(6) -0.009(5) -0.009(4) -0.012(5)
C35 0.103(5) 0.138(6) 0.107(5) -0.017(5) -0.015(4) 0.029(5)
C36 0.086(4) 0.143(6) 0.068(4) -0.025(4) 0.000(3) 0.006(4)

loop_
_atom_type_symbol
_atom_type_description
_atom_type_scat_dispersion_real
_atom_type_scat_dispersion_imag
_atom_type_scat_source
C C 0.0033 0.0016 'International Tables Vol C Tables 4.2.6.8 and 6.1.1.4'
H H 0.0000 0.0000 'International Tables Vol C Tables 4.2.6.8 and 6.1.1.4'
Cl Cl 0.1484 0.1585 'International Tables Vol C Tables 4.2.6.8 and 6.1.1.4'
N N 0.0061 0.0033 'International Tables Vol C Tables 4.2.6.8 and 6.1.1.4'
O O 0.0106 0.0060 'International Tables Vol C Tables 4.2.6.8 and 6.1.1.4'
S S 0.1246 0.1234 'International Tables Vol C Tables 4.2.6.8 and 6.1.1.4'

loop_
_geom_angle_atom_site_label_1
_geom_angle_atom_site_label_2
_geom_angle_atom_site_label_3
_geom_angle
O1 S1 O2 120.8(2)
O1 S1 N1 104.3(2)
O2 S1 N1 107.3(2)
O1 S1 C1 109.7(2)
O2 S1 C1 107.3(2)
N1 S1 C1 106.5(2)
N2 N1 S1 114.3(3)
N2 N1 H1N 114(4)
S1 N1 H1N 118(3)
C7 N2 N1 115.5(4)
C14 N3 C11 121.0(5)
C14 N3 C18 116.2(5)
C11 N3 C18 118.1(4)
C2 C1 C6 119.4(5)
C2 C1 S1 121.2(4)
C6 C1 S1 119.3(4)
C1 C2 C3 120.3(5)
C1 C2 H2 119.9
C3 C2 H2 119.9
C4 C3 C2 119.0(5)
C4 C3 H3 120.5
C2 C3 H3 120.5
C5 C4 C3 121.5(5)
C5 C4 Cl1 120.1(5)
C3 C4 Cl1 118.4(5)
C4 C5 C6 119.9(5)
C4 C5 H5 120.0
C6 C5 H5 120.0
C1 C6 C5 119.7(5)
C1 C6 H6 120.1
C5 C6 H6 120.1
N2 C7 C8 121.8(5)
N2 C7 H7 119.1
C8 C7 H7 119.1
C9 C8 C13 117.0(5)
C9 C8 C7 122.8(5)
C13 C8 C7 120.2(5)
C10 C9 C8 122.3(5)
C10 C9 H9 118.8
C8 C9 H9 118.8
C9 C10 C11 120.6(5)
C9 C10 H10 119.7
C11 C10 H10 119.7
C12 C11 C10 116.8(5)
C12 C11 N3 123.6(5)
C10 C11 N3 119.6(5)
C13 C12 C11 121.9(5)
C13 C12 H12 119.1
C11 C12 H12 119.1
C12 C13 C8 121.3(5)
C12 C13 H13 119.3
C8 C13 H13 119.3
N3 C14 C15 120.8(6)
N3 C14 H14A 107.1
C15 C14 H14A 107.1
N3 C14 H14B 107.1
C15 C14 H14B 107.1
H14A C14 H14B 106.8
C16 C15 C14 116.7(6)
C16 C15 H15A 108.1
C14 C15 H15A 108.1
C16 C15 H15B 108.1
C14 C15 H15B 108.1
H15A C15 H15B 107.3
C17 C16 C15 114.7(6)
C17 C16 H16A 108.6
C15 C16 H16A 108.6
C17 C16 H16B 108.6
C15 C16 H16B 108.6
H16A C16 H16B 107.6
C16 C17 C18 119.4(6)
C16 C17 H17A 107.5
C18 C17 H17A 107.5
C16 C17 H17B 107.5
C18 C17 H17B 107.5
H17A C17 H17B 107.0
N3 C18 C17 116.9(5)
N3 C18 H18A 108.1
C17 C18 H18A 108.1
N3 C18 H18B 108.1
C17 C18 H18B 108.1
H18A C18 H18B 107.3
O4 S2 O3 120.9(2)
O4 S2 N4 107.5(2)
O3 S2 N4 104.2(2)
O4 S2 C19 107.9(2)
O3 S2 C19 108.8(2)
N4 S2 C19 106.7(2)
N5 N4 S2 114.9(3)
N5 N4 H4N 120(4)
S2 N4 H4N 111(4)
C25 N5 N4 115.2(4)
C29 N6 C36 117.4(4)
C29 N6 C32 119.0(5)
C36 N6 C32 113.3(5)
C20 C19 C24 120.7(5)
C20 C19 S2 120.6(4)
C24 C19 S2 118.6(4)
C19 C20 C21 119.5(5)
C19 C20 H20 120.3
C21 C20 H20 120.3
C22 C21 C20 119.1(5)
C22 C21 H21 120.5
C20 C21 H21 120.5
C23 C22 C21 121.7(5)
C23 C22 Cl2 119.2(5)
C21 C22 Cl2 119.0(5)
C22 C23 C24 119.8(5)
C22 C23 H23 120.1
C24 C23 H23 120.1
C23 C24 C19 119.2(5)
C23 C24 H24 120.4
C19 C24 H24 120.4
N5 C25 C26 121.4(5)
N5 C25 H25 119.3
C26 C25 H25 119.3
C27 C26 C31 116.3(5)
C27 C26 C25 123.7(5)
C31 C26 C25 120.0(5)
C28 C27 C26 122.4(5)
C28 C27 H27 118.8
C26 C27 H27 118.8
C27 C28 C29 121.0(5)
C27 C28 H28 119.5
C29 C28 H28 119.5
C30 C29 N6 121.7(5)
C30 C29 C28 116.4(5)
N6 C29 C28 121.9(5)
C31 C30 C29 122.2(5)
C31 C30 H30 118.9
C29 C30 H30 118.9
C30 C31 C26 121.8(5)
C30 C31 H31 119.1
C26 C31 H31 119.1
N6 C32 C33 114.2(5)
N6 C32 H32A 108.7
C33 C32 H32A 108.7
N6 C32 H32B 108.7
C33 C32 H32B 108.7
H32A C32 H32B 107.6
C34 C33 C32 113.3(6)
C34 C33 H33A 108.9
C32 C33 H33A 108.9
C34 C33 H33B 108.9
C32 C33 H33B 108.9
H33A C33 H33B 107.7
C35 C34 C33 110.9(6)
C35 C34 H34A 109.5
C33 C34 H34A 109.5
C35 C34 H34B 109.5
C33 C34 H34B 109.5
H34A C34 H34B 108.1
C34 C35 C36 112.8(6)
C34 C35 H35A 109.0
C36 C35 H35A 109.0
C34 C35 H35B 109.0
C36 C35 H35B 109.0
H35A C35 H35B 107.8
N6 C36 C35 115.6(5)
N6 C36 H36A 108.4
C35 C36 H36A 108.4
N6 C36 H36B 108.4
C35 C36 H36B 108.4
H36A C36 H36B 107.4

loop_
_geom_bond_atom_site_label_1
_geom_bond_atom_site_label_2
_geom_bond_distance
Cl1 C4 1.736(5)
S1 O1 1.423(3)
S1 O2 1.425(3)
S1 N1 1.633(4)
S1 C1 1.750(5)
N1 N2 1.406(5)
N1 H1N 0.83(4)
N2 C7 1.272(5)
N3 C14 1.375(6)
N3 C11 1.401(6)
N3 C18 1.419(6)
C1 C2 1.371(6)
C1 C6 1.373(6)
C2 C3 1.381(7)
C2 H2 0.9300
C3 C4 1.355(7)
C3 H3 0.9300
C4 C5 1.347(7)
C5 C6 1.377(7)
C5 H5 0.9300
C6 H6 0.9300
C7 C8 1.455(6)
C7 H7 0.9300
C8 C9 1.371(6)
C8 C13 1.376(6)
C9 C10 1.370(6)
C9 H9 0.9300
C10 C11 1.392(6)
C10 H10 0.9300
C11 C12 1.378(6)
C12 C13 1.370(6)
C12 H12 0.9300
C13 H13 0.9300
C14 C15 1.453(7)
C14 H14A 0.9700
C14 H14B 0.9700
C15 C16 1.447(8)
C15 H15A 0.9700
C15 H15B 0.9700
C16 C17 1.403(8)
C16 H16A 0.9700
C16 H16B 0.9700
C17 C18 1.467(7)
C17 H17A 0.9700
C17 H17B 0.9700
C18 H18A 0.9700
C18 H18B 0.9700
Cl2 C22 1.735(5)
S2 O4 1.425(3)
S2 O3 1.426(4)
S2 N4 1.638(4)
S2 C19 1.748(5)
N4 N5 1.399(5)
N4 H4N 0.84(5)
N5 C25 1.269(5)
N6 C29 1.395(6)
N6 C36 1.435(6)
N6 C32 1.444(6)
C19 C20 1.371(6)
C19 C24 1.382(6)
C20 C21 1.384(7)
C20 H20 0.9300
C21 C22 1.363(7)
C21 H21 0.9300
C22 C23 1.360(7)
C23 C24 1.369(7)
C23 H23 0.9300
C24 H24 0.9300
C25 C26 1.447(6)
C25 H25 0.9300
C26 C27 1.380(6)
C26 C31 1.399(6)
C27 C28 1.374(6)
C27 H27 0.9300
C28 C29 1.403(6)
C28 H28 0.9300
C29 C30 1.386(6)
C30 C31 1.361(6)
C30 H30 0.9300
C31 H31 0.9300
C32 C33 1.497(7)
C32 H32A 0.9700
C32 H32B 0.9700
C33 C34 1.484(8)
C33 H33A 0.9700
C33 H33B 0.9700
C34 C35 1.475(8)
C34 H34A 0.9700
C34 H34B 0.9700
C35 C36 1.488(7)
C35 H35A 0.9700
C35 H35B 0.9700
C36 H36A 0.9700
C36 H36B 0.9700

loop_
_geom_hbond_atom_site_label_D
_geom_hbond_atom_site_label_H
_geom_hbond_atom_site_label_A
_geom_hbond_site_symmetry_A
_geom_hbond_distance_DH
_geom_hbond_distance_HA
_geom_hbond_distance_DA
_geom_hbond_angle_DHA
N1 H1N O2 1_565 0.83(4) 2.26(5) 3.025(5) 153(5)
N4 H4N O4 1_545 0.84(5) 2.29(5) 3.115(6) 169(5)

loop_
_geom_torsion_atom_site_label_1
_geom_torsion_atom_site_label_2
_geom_torsion_atom_site_label_3
_geom_torsion_atom_site_label_4
_geom_torsion
O1 S1 N1 N2 175.8(3)
O2 S1 N1 N2 -55.0(4)
C1 S1 N1 N2 59.7(4)
S1 N1 N2 C7 -163.0(3)
O1 S1 C1 C2 159.7(4)
O2 S1 C1 C2 26.7(5)
N1 S1 C1 C2 -87.9(4)
O1 S1 C1 C6 -22.4(5)
O2 S1 C1 C6 -155.4(4)
N1 S1 C1 C6 90.0(4)
C6 C1 C2 C3 -0.3(8)
S1 C1 C2 C3 177.6(4)
C1 C2 C3 C4 -1.4(9)
C2 C3 C4 C5 3.3(9)
C2 C3 C4 Cl1 -178.1(5)
C3 C4 C5 C6 -3.5(9)
Cl1 C4 C5 C6 177.9(4)
C2 C1 C6 C5 0.1(8)
S1 C1 C6 C5 -177.9(4)
C4 C5 C6 C1 1.8(9)
N1 N2 C7 C8 -178.4(4)
N2 C7 C8 C9 -6.3(7)
N2 C7 C8 C13 172.8(4)
C13 C8 C9 C10 -0.7(7)
C7 C8 C9 C10 178.5(5)
C8 C9 C10 C11 0.4(8)
C9 C10 C11 C12 -0.3(7)
C9 C10 C11 N3 -178.7(5)
C14 N3 C11 C12 142.9(6)
C18 N3 C11 C12 -11.8(7)
C14 N3 C11 C10 -38.8(8)
C18 N3 C11 C10 166.4(5)
C10 C11 C12 C13 0.6(7)
N3 C11 C12 C13 178.9(5)
C11 C12 C13 C8 -1.0(8)
C9 C8 C13 C12 1.0(7)
C7 C8 C13 C12 -178.2(5)
C11 N3 C14 C15 174.4(7)
C18 N3 C14 C15 -30.4(10)
N3 C14 C15 C16 30.9(12)
C14 C15 C16 C17 -30.7(11)
C15 C16 C17 C18 32.7(12)
C14 N3 C18 C17 30.2(9)
C11 N3 C18 C17 -173.8(6)
C16 C17 C18 N3 -32.9(11)
O4 S2 N4 N5 -47.7(4)
O3 S2 N4 N5 -177.1(3)
C19 S2 N4 N5 67.8(4)
S2 N4 N5 C25 -162.9(3)
O4 S2 C19 C20 26.0(5)
O3 S2 C19 C20 158.8(4)
N4 S2 C19 C20 -89.3(4)
O4 S2 C19 C24 -156.9(4)
O3 S2 C19 C24 -24.1(4)
N4 S2 C19 C24 87.8(4)
C24 C19 C20 C21 1.7(7)
S2 C19 C20 C21 178.7(4)
C19 C20 C21 C22 -1.9(8)
C20 C21 C22 C23 1.5(8)
C20 C21 C22 Cl2 -179.5(4)
C21 C22 C23 C24 -1.0(8)
Cl2 C22 C23 C24 -180.0(4)
C22 C23 C24 C19 0.8(8)
C20 C19 C24 C23 -1.1(7)
S2 C19 C24 C23 -178.2(4)
N4 N5 C25 C26 -175.5(4)
N5 C25 C26 C27 -15.6(7)
N5 C25 C26 C31 161.8(4)
C31 C26 C27 C28 -0.1(7)
C25 C26 C27 C28 177.4(4)
C26 C27 C28 C29 -0.7(7)
C36 N6 C29 C30 -35.3(7)
C32 N6 C29 C30 -178.2(5)
C36 N6 C29 C28 148.0(5)
C32 N6 C29 C28 5.1(7)
C27 C28 C29 C30 0.3(7)
C27 C28 C29 N6 177.3(4)
N6 C29 C30 C31 -176.1(4)
C28 C29 C30 C31 0.9(7)
C29 C30 C31 C26 -1.7(8)
C27 C26 C31 C30 1.3(7)
C25 C26 C31 C30 -176.3(4)
C29 N6 C32 C33 -168.9(5)
C36 N6 C32 C33 46.7(7)
N6 C32 C33 C34 -49.6(8)
C32 C33 C34 C35 50.7(8)
C33 C34 C35 C36 -50.0(8)
C29 N6 C36 C35 168.0(5)
C32 N6 C36 C35 -47.1(8)
C34 C35 C36 N6 49.5(8)

_cod_database_fobs_code 2242756
